data_1575028
loop_
_publ_author_name
'Ankudinov, Nikita M.'
'Alexeev, Nikita V.'
'Podyacheva, Evgeniya S.'
'Chusov, Denis A.'
'Lyssenko, Konstantin A.'
'Perekalin, Dmitry S.'

_publ_section_title
;
 Catalytic insertion of nitrenes into B--H bonds
;
_journal_issue 15
_journal_name_full 'Chemical Science'
_journal_page_first 6298
_journal_page_last 6306
_journal_paper_doi 10.1039/D5SC00723B
_journal_volume 16
_journal_year 2025
_chemical_formula_sum 'C18.86 H18.72 B Cl1.72 N2 O2 S'
_chemical_formula_weight 409.09
_space_group_crystal_system triclinic
_space_group_IT_number 2
_space_group_name_Hall '-P 1'
_space_group_name_H-M_alt 'P -1'
_atom_sites_solution_hydrogens mixed
_audit_creation_method SHELXL-2018/3
_audit_update_record
;
2025-01-12 deposited with the CCDC.	2025-03-03 downloaded from the CCDC.
;
_cell_angle_alpha 78.015(2)
_cell_angle_beta 77.183(2)
_cell_angle_gamma 81.734(2)
_cell_formula_units_Z 8
_cell_length_a 15.0095(9)
_cell_length_b 15.3676(9)
_cell_length_c 17.4816(10)
_cell_measurement_reflns_used 3815
_cell_measurement_temperature 110(2)
_cell_measurement_theta_max 30.5
_cell_measurement_theta_min 2.42
_cell_volume 3825.9(4)
_computing_cell_refinement 'SAINT (Bruker, 2019)'
_computing_data_collection 'APEX3 (Bruker, 2019)'
_computing_data_reduction 'SAINT (Bruker, 2019)'
_computing_molecular_graphics 'Mercury (Macrae <i>et al.</i>, 2020)'
_computing_structure_refinement 'SHELXL-2018/3 (Sheldrick, 2018)'
_computing_structure_solution 'SHELXT 2018/2 (Sheldrick, 2018)'
_diffrn_ambient_temperature 110(2)
_diffrn_detector 'Photon III detector'
_diffrn_measured_fraction_theta_full 0.994
_diffrn_measured_fraction_theta_max 0.994
_diffrn_measurement_device 'three-circle diffractometer'
_diffrn_measurement_device_type 'Bruker D8 Quest with Photon III detector'
_diffrn_measurement_method '\f and \w scans'
_diffrn_radiation_monochromator 'mirror optics'
_diffrn_radiation_probe x-ray
_diffrn_radiation_type MoK\a
_diffrn_radiation_wavelength 0.71073
_diffrn_reflns_av_R_equivalents 0.0715
_diffrn_reflns_av_unetI/netI 0.0953
_diffrn_reflns_Laue_measured_fraction_full 0.994
_diffrn_reflns_Laue_measured_fraction_max 0.994
_diffrn_reflns_limit_h_max 19
_diffrn_reflns_limit_h_min -19
_diffrn_reflns_limit_k_max 20
_diffrn_reflns_limit_k_min -20
_diffrn_reflns_limit_l_max 23
_diffrn_reflns_limit_l_min -23
_diffrn_reflns_number 49298
_diffrn_reflns_point_group_measured_fraction_full 0.994
_diffrn_reflns_point_group_measured_fraction_max 0.994
_diffrn_reflns_theta_full 25.242
_diffrn_reflns_theta_max 28.000
_diffrn_reflns_theta_min 1.362
_diffrn_source 'microfocus sealed X-ray tube'
_diffrn_source_current 1.4
_diffrn_source_power 0.07
_diffrn_source_type 'Incoatec I\ms'
_diffrn_source_voltage 50.0
_exptl_absorpt_coefficient_mu 0.425
_exptl_absorpt_correction_T_max 0.9732
_exptl_absorpt_correction_T_min 0.8641
_exptl_absorpt_correction_type multi-scan
_exptl_absorpt_process_details
;
 SADABS 2016/2: Krause, L., Herbst-Irmer, R., Sheldrick G.M. & Stalke D.,
 J. Appl. Cryst. 48 (2015) 3-10
;
_exptl_crystal_colour colorless
_exptl_crystal_density_diffrn 1.420
_exptl_crystal_description block
_exptl_crystal_F_000 1696.1
_exptl_crystal_size_max 0.350
_exptl_crystal_size_mid 0.280
_exptl_crystal_size_min 0.140
_refine_diff_density_max 0.707
_refine_diff_density_min -0.428
_refine_diff_density_rms 0.086
_refine_ls_extinction_method none
_refine_ls_goodness_of_fit_ref 0.988
_refine_ls_hydrogen_treatment mixed
_refine_ls_matrix_type full
_refine_ls_number_parameters 1058
_refine_ls_number_reflns 18367
_refine_ls_number_restraints 12
_refine_ls_restrained_S_all 0.992
_refine_ls_R_factor_all 0.1142
_refine_ls_R_factor_gt 0.0643
_refine_ls_shift/su_max 0.001
_refine_ls_shift/su_mean 0.000
_refine_ls_structure_factor_coef Fsqd
_refine_ls_weighting_details 'w=1/[\s^2^(Fo^2^)+(0.0957P)^2^] where P=(Fo^2^+2Fc^2^)/3'
_refine_ls_weighting_scheme calc
_refine_ls_wR_factor_gt 0.1695
_refine_ls_wR_factor_ref 0.2074
_reflns_Friedel_coverage 0.000
_reflns_number_gt 10144
_reflns_number_total 18367
_reflns_threshold_expression 'I > 2\s(I)'
_cod_data_source_file d5sc00723b2.cif
_cod_data_source_block 1
_cod_database_code 1575028
_shelx_shelxl_version_number 2018/3
_shelx_space_group_comment
;
The symmetry employed for this shelxl refinement is uniquely defined
by the following loop, which should always be used as a source of
symmetry information in preference to the above space-group names.
They are only intended as comments.
;
_shelx_estimated_absorpt_t_min 0.854
_shelx_estimated_absorpt_t_max 0.938

loop_
_space_group_symop_operation_xyz
'x, y, z'
'-x, -y, -z'

loop_
_atom_site_label
_atom_site_type_symbol
_atom_site_fract_x
_atom_site_fract_y
_atom_site_fract_z
_atom_site_U_iso_or_equiv
_atom_site_adp_type
_atom_site_occupancy
_atom_site_site_symmetry_order
_atom_site_calc_flag
_atom_site_refinement_flags_posn
_atom_site_refinement_flags_adp
_atom_site_refinement_flags_occupancy
_atom_site_disorder_assembly
_atom_site_disorder_group
S1 S 0.55295(4) 0.81020(4) 0.18132(3) 0.01367(15) Uani 1 1 d . . . . .
C7 C 0.34907(16) 0.97532(17) 0.28434(14) 0.0161(5) Uani 1 1 d . . . . .
N2 N 0.50135(14) 0.90250(14) 0.20267(12) 0.0141(4) Uani 1 1 d . . . . .
H1N H 0.523(2) 0.925(2) 0.2326(18) 0.031(9) Uiso 1 1 d . . . . .
O1 O 0.64974(11) 0.81111(12) 0.17996(10) 0.0167(4) Uani 1 1 d . . . . .
O2 O 0.52905(12) 0.79490(12) 0.11040(10) 0.0185(4) Uani 1 1 d . . . . .
B1 B 0.39689(19) 0.91949(19) 0.21632(16) 0.0144(6) Uani 1 1 d . . . . .
H1B H 0.3613(18) 0.8560(18) 0.2204(15) 0.017 Uiso 1 1 d . U . . .
C1 C 0.34984(18) 0.96191(19) 0.36545(15) 0.0219(6) Uani 1 1 d . . . . .
H1A H 0.386570 0.912099 0.388587 0.026 Uiso 1 1 calc R U . . .
C2 C 0.2979(2) 1.0201(2) 0.41285(16) 0.0272(6) Uani 1 1 d . . . . .
H2A H 0.299382 1.010068 0.468050 0.033 Uiso 1 1 calc R U . . .
C3 C 0.24330(19) 1.0934(2) 0.38004(16) 0.0263(6) Uani 1 1 d . . . . .
H3A H 0.206738 1.132164 0.413303 0.032 Uiso 1 1 calc R U . . .
C4 C 0.24199(17) 1.11010(18) 0.29934(16) 0.0204(6) Uani 1 1 d . . . . .
H4A H 0.205719 1.160429 0.276377 0.024 Uiso 1 1 calc R U . . .
C5 C 0.29533(16) 1.05103(17) 0.25292(15) 0.0170(5) Uani 1 1 d . . . . .
C6 C 0.30663(17) 1.05783(17) 0.16617(15) 0.0168(5) Uani 1 1 d . . . . .
N1 N 0.36424(14) 0.98808(14) 0.14260(12) 0.0146(4) Uani 1 1 d . . . . .
C8 C 0.38771(17) 0.98106(18) 0.06524(15) 0.0190(5) Uani 1 1 d . . . . .
H8A H 0.428311 0.931536 0.049791 0.023 Uiso 1 1 calc R U . . .
C9 C 0.35361(18) 1.04483(18) 0.00793(15) 0.0215(6) Uani 1 1 d . . . . .
H9A H 0.371175 1.040106 -0.046828 0.026 Uiso 1 1 calc R U . . .
C10 C 0.29320(19) 1.11604(19) 0.03159(16) 0.0237(6) Uani 1 1 d . . . . .
H10A H 0.268337 1.159960 -0.007114 0.028 Uiso 1 1 calc R U . . .
C11 C 0.26896(18) 1.12336(18) 0.11151(16) 0.0218(6) Uani 1 1 d . . . . .
H11A H 0.227732 1.171867 0.128313 0.026 Uiso 1 1 calc R U . . .
C12 C 0.51144(17) 0.72475(17) 0.25997(15) 0.0166(5) Uani 1 1 d . . . . .
C13 C 0.4835(2) 0.64989(18) 0.24276(17) 0.0272(7) Uani 1 1 d . . . . .
H13A H 0.487327 0.643853 0.189101 0.033 Uiso 1 1 calc R U . . .
C14 C 0.4499(2) 0.5841(2) 0.30569(19) 0.0325(7) Uani 1 1 d . . . . .
H14A H 0.429998 0.533081 0.294292 0.039 Uiso 1 1 calc R U . . .
C15 C 0.44442(18) 0.59026(19) 0.38434(17) 0.0249(6) Uani 1 1 d . . . . .
C16 C 0.47284(18) 0.66590(18) 0.39997(16) 0.0223(6) Uani 1 1 d . . . . .
H16A H 0.469116 0.671829 0.453640 0.027 Uiso 1 1 calc R U . . .
C17 C 0.50651(18) 0.73272(18) 0.33834(15) 0.0198(6) Uani 1 1 d . . . . .
H17A H 0.526172 0.783854 0.349770 0.024 Uiso 1 1 calc R U . . .
C18 C 0.4054(2) 0.5180(2) 0.45040(18) 0.0321(7) Uani 1 1 d . . . . .
H18D H 0.350025 0.501110 0.438642 0.048 Uiso 1 1 calc R U . . .
H18E H 0.389687 0.540180 0.500900 0.048 Uiso 1 1 calc R U . . .
H18F H 0.451033 0.465719 0.454678 0.048 Uiso 1 1 calc R U . . .
S3 S 0.69891(4) -0.05776(4) 0.31774(3) 0.01360(15) Uani 1 1 d . . . . .
S4 S 0.19323(4) 0.44020(4) 0.32091(3) 0.01337(15) Uani 1 1 d . . . . .
O2B O 0.72358(12) -0.03915(12) 0.38711(10) 0.0188(4) Uani 1 1 d . . . . .
S2 S 1.05588(4) 0.31047(4) 0.17961(3) 0.01357(16) Uani 1 1 d . . . . .
O1A O 1.15245(11) 0.31524(12) 0.17639(10) 0.0162(4) Uani 1 1 d . . . . .
O2A O 1.03140(12) 0.29286(12) 0.10980(10) 0.0191(4) Uani 1 1 d . . . . .
C7A C 0.84750(16) 0.47494(17) 0.27992(14) 0.0153(5) Uani 1 1 d . . . . .
N2A N 1.00113(14) 0.40197(14) 0.20088(12) 0.0139(4) Uani 1 1 d . . . . .
H2NA H 1.0319(19) 0.4243(19) 0.2305(16) 0.019(7) Uiso 1 1 d . . . . .
B1A B 0.89635(19) 0.41703(19) 0.21375(16) 0.0144(6) Uani 1 1 d . . . . .
H1BA H 0.8639(18) 0.3514(18) 0.2226(15) 0.017 Uiso 1 1 d . U . . .
C1A C 0.85058(17) 0.46724(18) 0.35984(15) 0.0199(6) Uani 1 1 d . . . . .
H1AA H 0.889233 0.419896 0.383894 0.024 Uiso 1 1 calc R U . . .
C2A C 0.79813(18) 0.52757(19) 0.40519(16) 0.0241(6) Uani 1 1 d . . . . .
H2AA H 0.802037 0.521877 0.459534 0.029 Uiso 1 1 calc R U . . .
C3A C 0.73980(18) 0.59640(19) 0.37135(16) 0.0241(6) Uani 1 1 d . . . . .
H3AA H 0.702487 0.636157 0.403251 0.029 Uiso 1 1 calc R U . . .
C4A C 0.73583(18) 0.60727(18) 0.29135(16) 0.0209(6) Uani 1 1 d . . . . .
H4AA H 0.697098 0.654756 0.267572 0.025 Uiso 1 1 calc R U . . .
C5A C 0.79009(16) 0.54678(17) 0.24694(14) 0.0149(5) Uani 1 1 d . . . . .
C6A C 0.80004(16) 0.54951(17) 0.16103(15) 0.0164(5) Uani 1 1 d . . . . .
N1A N 0.86210(13) 0.48221(14) 0.13834(12) 0.0147(4) Uani 1 1 d . . . . .
C8A C 0.88573(17) 0.47324(18) 0.06197(15) 0.0187(5) Uani 1 1 d . . . . .
H8AA H 0.929195 0.425181 0.047334 0.022 Uiso 1 1 calc R U . . .
C9A C 0.84808(19) 0.53262(19) 0.00382(16) 0.0235(6) Uani 1 1 d . . . . .
H9AA H 0.866465 0.526763 -0.050635 0.028 Uiso 1 1 calc R U . . .
C10A C 0.78280(19) 0.60108(19) 0.02654(16) 0.0247(6) Uani 1 1 d . . . . .
H10B H 0.755088 0.641704 -0.012478 0.030 Uiso 1 1 calc R U . . .
C11A C 0.75798(18) 0.61037(18) 0.10567(15) 0.0214(6) Uani 1 1 d . . . . .
H11B H 0.713448 0.657013 0.121797 0.026 Uiso 1 1 calc R U . . .
C12A C 1.01895(17) 0.22313(17) 0.25860(15) 0.0167(5) Uani 1 1 d . . . . .
C13A C 0.99508(19) 0.23688(19) 0.33639(16) 0.0238(6) Uani 1 1 d . . . . .
H13B H 1.000019 0.293320 0.348378 0.029 Uiso 1 1 calc R U . . .
C14A C 0.96380(19) 0.16779(19) 0.39703(17) 0.0262(6) Uani 1 1 d . . . . .
H14B H 0.946354 0.177840 0.450392 0.031 Uiso 1 1 calc R U . . .
C15A C 0.9576(2) 0.0846(2) 0.38121(17) 0.0284(7) Uani 1 1 d . . . . .
C16A C 0.9879(2) 0.0707(2) 0.30301(19) 0.0390(8) Uani 1 1 d . . . . .
H16B H 0.988102 0.012861 0.291510 0.047 Uiso 1 1 calc R U . . .
C17A C 1.0180(2) 0.13965(19) 0.24141(17) 0.0316(7) Uani 1 1 d . . . . .
H17B H 1.037578 0.129418 0.188203 0.038 Uiso 1 1 calc R U . . .
C18A C 0.9170(2) 0.0108(2) 0.44481(19) 0.0401(9) Uani 1 1 d . . . . .
H18G H 0.905759 0.028743 0.497014 0.060 Uiso 1 1 calc R U . . .
H18H H 0.960029 -0.043642 0.444928 0.060 Uiso 1 1 calc R U . . .
H18I H 0.858980 -0.000808 0.433879 0.060 Uiso 1 1 calc R U . . .
O1C O 0.21629(12) 0.45456(12) 0.39274(10) 0.0186(4) Uani 1 1 d . . . . .
O2C O 0.09671(11) 0.43571(12) 0.32278(10) 0.0165(4) Uani 1 1 d . . . . .
O1B O 0.60177(11) -0.05847(12) 0.31976(10) 0.0172(4) Uani 1 1 d . . . . .
N2C N 0.24886(14) 0.35048(14) 0.29623(12) 0.0145(4) Uani 1 1 d . . . . .
N1B N 0.88906(14) -0.23482(14) 0.35956(12) 0.0145(4) Uani 1 1 d . . . . .
N2B N 0.74980(14) -0.15226(14) 0.29988(12) 0.0144(4) Uani 1 1 d . . . . .
N1C N 0.38455(13) 0.26556(14) 0.35983(12) 0.0146(4) Uani 1 1 d . . . . .
C5B C 0.95582(16) -0.30103(16) 0.25041(14) 0.0147(5) Uani 1 1 d . . . . .
C5C C 0.45817(16) 0.20545(17) 0.24903(15) 0.0167(5) Uani 1 1 d . . . . .
C6C C 0.44498(16) 0.19766(17) 0.33550(15) 0.0170(5) Uani 1 1 d . . . . .
C8B C 0.86750(17) -0.22543(17) 0.43616(15) 0.0183(5) Uani 1 1 d . . . . .
H8BA H 0.826501 -0.175890 0.451060 0.022 Uiso 1 1 calc R U . . .
C12B C 0.74122(17) 0.02528(17) 0.23640(15) 0.0167(5) Uani 1 1 d . . . . .
C7C C 0.40486(16) 0.28122(17) 0.21651(14) 0.0164(5) Uani 1 1 d . . . A 1
C6B C 0.94764(16) -0.30405(17) 0.33588(15) 0.0154(5) Uani 1 1 d . . . B 1
C7B C 0.90021(16) -0.22698(17) 0.21837(14) 0.0148(5) Uani 1 1 d . . . C 1
C1B C 0.89389(17) -0.21758(18) 0.13914(15) 0.0188(5) Uani 1 1 d . . . . .
H1BD H 0.855307 -0.169190 0.116359 0.023 Uiso 1 1 calc R U . C 1
C8C C 0.35815(18) 0.27177(18) 0.43713(15) 0.0194(5) Uani 1 1 d . . . . .
H8C H 0.315247 0.319931 0.452406 0.023 Uiso 1 1 calc R U . . .
C13B C 0.74310(17) 0.01461(17) 0.15921(15) 0.0193(6) Uani 1 1 d . . . . .
H13D H 0.720666 -0.036306 0.150080 0.023 Uiso 1 1 calc R U . . .
C11C C 0.48300(18) 0.13294(18) 0.39080(16) 0.0234(6) Uani 1 1 d . . . . .
H11C H 0.526291 0.085681 0.374165 0.028 Uiso 1 1 calc R U . . .
C12C C 0.22984(16) 0.53055(17) 0.24457(14) 0.0157(5) Uani 1 1 d . . . . .
C11B C 0.98764(17) -0.36761(18) 0.39150(15) 0.0199(6) Uani 1 1 d . . . . .
H11D H 1.029229 -0.416206 0.375331 0.024 Uiso 1 1 calc R U . B 1
C4B C 1.00648(17) -0.36157(17) 0.20480(16) 0.0198(6) Uani 1 1 d . . . . .
H4BA H 1.044377 -0.410624 0.227552 0.024 Uiso 1 1 calc R U . . .
C9B C 0.90414(18) -0.28689(18) 0.49390(15) 0.0214(6) Uani 1 1 d . . . . .
H9BA H 0.887921 -0.280645 0.548335 0.026 Uiso 1 1 calc R U . . .
C14B C 0.77800(18) 0.07889(18) 0.09534(16) 0.0216(6) Uani 1 1 d . . . . .
H14D H 0.779117 0.071606 0.042474 0.026 Uiso 1 1 calc R U . . .
C4C C 0.51297(18) 0.14684(18) 0.20295(16) 0.0224(6) Uani 1 1 d . . . . .
H4C H 0.548630 0.096354 0.226413 0.027 Uiso 1 1 calc R U . . .
C1C C 0.40750(19) 0.2961(2) 0.13496(16) 0.0250(6) Uani 1 1 d . . . . .
H1C H 0.372157 0.346583 0.111140 0.030 Uiso 1 1 calc R U . A 1
C2B C 0.94359(18) -0.27846(18) 0.09260(16) 0.0214(6) Uani 1 1 d . . . . .
H2BB H 0.938435 -0.271720 0.038439 0.026 Uiso 1 1 calc R U . . .
C10B C 0.96519(18) -0.35798(19) 0.47051(16) 0.0231(6) Uani 1 1 d . . . . .
H10D H 0.991718 -0.400339 0.509235 0.028 Uiso 1 1 calc R U . . .
C3B C 1.00066(19) -0.34898(19) 0.12528(16) 0.0241(6) Uani 1 1 d . . . . .
H3BA H 1.036080 -0.389011 0.092705 0.029 Uiso 1 1 calc R U . . .
C17C C 0.25287(19) 0.51993(19) 0.16580(15) 0.0239(6) Uani 1 1 d . . . . .
H17C H 0.248584 0.464267 0.151996 0.029 Uiso 1 1 calc R U . . .
C9C C 0.39285(18) 0.20868(19) 0.49470(16) 0.0221(6) Uani 1 1 d . . . . .
H9C H 0.373908 0.212641 0.549557 0.026 Uiso 1 1 calc R U . . .
C15B C 0.81132(19) 0.15365(19) 0.10750(17) 0.0248(6) Uani 1 1 d . . . . .
C13C C 0.2323(2) 0.61212(19) 0.26538(17) 0.0272(7) Uani 1 1 d . . . . .
H13C H 0.214572 0.619392 0.319516 0.033 Uiso 1 1 calc R U . . .
C17B C 0.7749(2) 0.09888(18) 0.24970(17) 0.0288(7) Uani 1 1 d . . . . .
H17D H 0.773839 0.106226 0.302537 0.035 Uiso 1 1 calc R U . . .
C10C C 0.45625(19) 0.13902(19) 0.47069(16) 0.0255(6) Uani 1 1 d . . . . .
H10C H 0.481285 0.095394 0.509487 0.031 Uiso 1 1 calc R U . . .
C16C C 0.28235(19) 0.59145(19) 0.10696(16) 0.0260(6) Uani 1 1 d . . . . .
H16C H 0.298094 0.584522 0.052687 0.031 Uiso 1 1 calc R U . . .
C2C C 0.46130(19) 0.2379(2) 0.08765(17) 0.0284(7) Uani 1 1 d . . . . .
H2CA H 0.462018 0.248409 0.032026 0.034 Uiso 1 1 calc R U . . .
C3C C 0.51404(19) 0.1642(2) 0.12194(17) 0.0267(6) Uani 1 1 d . . . . .
H3C H 0.551310 0.125276 0.089185 0.032 Uiso 1 1 calc R U . . .
C18B C 0.8523(2) 0.2226(2) 0.03928(18) 0.0332(8) Uani 1 1 d . . . . .
H18J H 0.910626 0.235821 0.048341 0.050 Uiso 1 1 calc R U . . .
H18K H 0.809771 0.277317 0.035584 0.050 Uiso 1 1 calc R U . . .
H18L H 0.863075 0.199469 -0.010554 0.050 Uiso 1 1 calc R U . . .
C15C C 0.28902(19) 0.6727(2) 0.12659(17) 0.0270(7) Uani 1 1 d . . . . .
B1B B 0.85475(19) -0.16866(19) 0.28530(16) 0.0150(6) Uani 1 1 d . . . . .
B1C B 0.35314(19) 0.33498(19) 0.28556(17) 0.0148(6) Uani 1 1 d . . . . .
C18C C 0.3276(2) 0.7489(2) 0.06407(18) 0.0368(8) Uani 1 1 d . . . . .
H18A H 0.283692 0.802561 0.065777 0.055 Uiso 1 1 calc R U . . .
H18B H 0.338316 0.732698 0.011181 0.055 Uiso 1 1 calc R U . . .
H18C H 0.385666 0.760767 0.074694 0.055 Uiso 1 1 calc R U . . .
C16B C 0.8101(2) 0.1618(2) 0.18498(18) 0.0344(8) Uani 1 1 d . . . . .
H16D H 0.834137 0.211791 0.194135 0.041 Uiso 1 1 calc R U . . .
C14C C 0.2609(2) 0.6829(2) 0.20608(18) 0.0343(8) Uani 1 1 d . . . . .
H14C H 0.261328 0.739468 0.219719 0.041 Uiso 1 1 calc R U . . .
H1CA H 0.3829(19) 0.3969(19) 0.2841(16) 0.026(8) Uiso 1 1 d . . . . .
H1BB H 0.8935(17) -0.1074(17) 0.2727(15) 0.014(7) Uiso 1 1 d . . . . .
H2NB H 0.720(2) -0.171(2) 0.2700(17) 0.023(8) Uiso 1 1 d . . . . .
H2C H 0.220(2) 0.333(2) 0.266(2) 0.047(10) Uiso 1 1 d . . . . .
C3S C 0.6929(4) 0.2936(4) 0.3607(3) 0.0465(13) Uani 0.707(6) 1 d D . P D 1
H3SA H 0.740803 0.326517 0.369176 0.056 Uiso 0.707(6) 1 calc R U P D 1
H3SB H 0.712657 0.278532 0.306643 0.056 Uiso 0.707(6) 1 calc R U P D 1
Cl6 Cl 0.68763(9) 0.19389(13) 0.43028(7) 0.0333(5) Uani 0.707(6) 1 d D . P D 1
Cl5 Cl 0.59194(13) 0.36418(13) 0.36303(10) 0.0465(5) Uani 0.707(6) 1 d D . P D 1
C3S' C 0.7186(16) 0.294(2) 0.3417(15) 0.0465(13) Uani 0.146(6) 1 d D . P E 2
H3SC H 0.766357 0.334766 0.334391 0.056 Uiso 0.146(6) 1 calc R U P E 2
H3SD H 0.735682 0.256330 0.300020 0.056 Uiso 0.146(6) 1 calc R U P E 2
Cl6' Cl 0.7025(8) 0.2315(11) 0.4332(6) 0.074(2) Uani 0.146(6) 1 d D . P E 2
Cl5' Cl 0.6151(10) 0.3499(9) 0.3411(8) 0.074(2) Uani 0.146(6) 1 d D . P E 2
C1S C 0.2291(3) 0.7835(3) 0.3993(3) 0.0361(11) Uani 0.737(3) 1 d D . P F 1
H1SA H 0.247169 0.824678 0.428471 0.043 Uiso 0.737(3) 1 calc R U P F 1
H1SB H 0.281631 0.771048 0.356169 0.043 Uiso 0.737(3) 1 calc R U P F 1
Cl1 Cl 0.20368(7) 0.68234(7) 0.46550(6) 0.0278(3) Uani 0.737(3) 1 d D . P F 1
Cl2 Cl 0.13478(10) 0.83498(9) 0.35733(8) 0.0454(4) Uani 0.737(3) 1 d D . P F 1
C1S' C 0.1735(17) 0.7994(16) 0.3411(13) 0.0361(11) Uani 0.109(3) 1 d D . P G 2
H1SC H 0.228589 0.828335 0.310340 0.043 Uiso 0.109(3) 1 calc R U P G 2
H1SD H 0.157089 0.761981 0.307504 0.043 Uiso 0.109(3) 1 calc R U P G 2
Cl1' Cl 0.2013(8) 0.7295(10) 0.4277(8) 0.074(2) Uani 0.109(3) 1 d D . P G 2
Cl2' Cl 0.0845(9) 0.8811(9) 0.3590(7) 0.074(2) Uani 0.109(3) 1 d D . P G 2
C2S C 0.5774(3) 0.4477(3) 0.1608(3) 0.0349(10) Uani 0.748(3) 1 d D . P H 1
H2SA H 0.522405 0.419433 0.192726 0.042 Uiso 0.748(3) 1 calc R U P H 1
H2SB H 0.595370 0.485568 0.193150 0.042 Uiso 0.748(3) 1 calc R U P H 1
Cl3 Cl 0.54961(8) 0.51471(11) 0.07511(8) 0.0472(4) Uani 0.748(3) 1 d D . P H 1
Cl4 Cl 0.66708(9) 0.36399(10) 0.14089(7) 0.0424(4) Uani 0.748(3) 1 d D . P H 1
C2S' C 0.5318(17) 0.4701(16) 0.1091(18) 0.0349(10) Uani 0.102(3) 1 d D . P I 2
H2SC H 0.501935 0.432002 0.085178 0.042 Uiso 0.102(3) 1 calc R U P I 2
H2SD H 0.487300 0.485419 0.156590 0.042 Uiso 0.102(3) 1 calc R U P I 2
Cl3' Cl 0.5488(9) 0.5671(10) 0.0420(8) 0.074(2) Uani 0.102(3) 1 d D . P I 2
Cl4' Cl 0.6245(11) 0.4059(11) 0.1422(8) 0.074(2) Uani 0.102(3) 1 d D . P I 2
C4S C 0.0254(3) 0.9661(3) 0.1144(3) 0.0359(11) Uani 0.767(5) 1 d D . P J 1
H4SA H -0.028535 0.982150 0.155065 0.043 Uiso 0.767(5) 1 calc R U P J 1
H4SB H 0.007164 0.924637 0.085560 0.043 Uiso 0.767(5) 1 calc R U P J 1
Cl8 Cl 0.05834(14) 1.06370(12) 0.04651(12) 0.0325(4) Uani 0.767(5) 1 d D . P J 1
Cl7 Cl 0.11468(13) 0.91259(10) 0.16171(9) 0.0505(5) Uani 0.767(5) 1 d D . P J 1
C4S' C 0.0501(15) 0.9511(16) 0.1383(16) 0.0359(11) Uani 0.114(4) 1 d D . P K 2
H4SC H 0.024361 0.971064 0.189814 0.043 Uiso 0.114(4) 1 calc R U P K 2
H4SD H 0.007169 0.913382 0.128347 0.043 Uiso 0.114(4) 1 calc R U P K 2
Cl8' Cl 0.0682(12) 1.0437(9) 0.0600(10) 0.0325(4) Uani 0.114(4) 1 d D . P K 2
Cl7' Cl 0.1570(9) 0.8925(7) 0.1396(7) 0.0505(5) Uani 0.114(4) 1 d D . P K 2

loop_
_atom_site_aniso_label
_atom_site_aniso_U_11
_atom_site_aniso_U_22
_atom_site_aniso_U_33
_atom_site_aniso_U_23
_atom_site_aniso_U_13
_atom_site_aniso_U_12
S1 0.0147(3) 0.0130(3) 0.0133(3) -0.0031(2) -0.0038(2) 0.0007(2)
C7 0.0142(12) 0.0180(13) 0.0148(12) -0.0043(11) 0.0001(9) -0.0007(10)
N2 0.0160(11) 0.0121(11) 0.0144(11) -0.0040(9) -0.0033(8) 0.0008(8)
O1 0.0128(9) 0.0178(9) 0.0194(9) -0.0046(8) -0.0034(7) 0.0007(7)
O2 0.0211(9) 0.0201(10) 0.0154(9) -0.0059(8) -0.0054(7) 0.0008(8)
B1 0.0142(13) 0.0144(14) 0.0124(13) -0.0005(11) -0.0024(10) 0.0021(11)
C1 0.0248(14) 0.0231(15) 0.0166(13) -0.0028(12) -0.0040(10) 0.0003(11)
C2 0.0304(16) 0.0332(17) 0.0174(14) -0.0068(13) -0.0029(11) -0.0012(13)
C3 0.0253(15) 0.0299(16) 0.0234(15) -0.0137(13) 0.0012(11) 0.0019(12)
C4 0.0179(13) 0.0173(13) 0.0244(14) -0.0069(11) -0.0009(10) 0.0023(10)
C5 0.0121(12) 0.0183(13) 0.0199(13) -0.0029(11) -0.0015(9) -0.0025(10)
C6 0.0153(12) 0.0151(13) 0.0187(13) -0.0005(11) -0.0017(9) -0.0034(10)
N1 0.0149(10) 0.0134(11) 0.0152(11) -0.0010(9) -0.0046(8) 0.0002(8)
C8 0.0204(13) 0.0191(14) 0.0180(13) -0.0049(11) -0.0037(10) -0.0013(11)
C9 0.0232(14) 0.0250(15) 0.0167(13) 0.0001(12) -0.0082(10) -0.0035(11)
C10 0.0259(14) 0.0219(15) 0.0207(14) 0.0039(12) -0.0071(11) -0.0010(12)
C11 0.0200(13) 0.0198(14) 0.0238(14) -0.0015(12) -0.0057(11) 0.0019(11)
C12 0.0174(12) 0.0139(13) 0.0186(13) 0.0011(11) -0.0068(10) -0.0022(10)
C13 0.0406(18) 0.0189(15) 0.0273(15) -0.0032(12) -0.0158(13) -0.0073(13)
C14 0.0420(19) 0.0203(15) 0.0403(18) -0.0002(14) -0.0180(14) -0.0121(13)
C15 0.0198(14) 0.0211(15) 0.0329(16) 0.0057(13) -0.0109(12) -0.0059(11)
C16 0.0219(14) 0.0199(14) 0.0214(14) 0.0034(12) -0.0050(11) 0.0009(11)
C17 0.0221(14) 0.0172(13) 0.0193(13) -0.0049(11) -0.0023(10) -0.0004(11)
C18 0.0250(15) 0.0266(16) 0.0412(18) 0.0119(14) -0.0104(13) -0.0107(13)
S3 0.0150(3) 0.0132(3) 0.0125(3) -0.0032(2) -0.0035(2) 0.0014(2)
S4 0.0135(3) 0.0130(3) 0.0137(3) -0.0033(2) -0.0035(2) 0.0010(2)
O2B 0.0232(10) 0.0200(10) 0.0151(9) -0.0063(8) -0.0069(7) 0.0008(8)
S2 0.0149(3) 0.0132(3) 0.0128(3) -0.0036(2) -0.0037(2) 0.0013(2)
O1A 0.0135(9) 0.0186(9) 0.0159(9) -0.0046(7) -0.0020(7) 0.0013(7)
O2A 0.0212(10) 0.0211(10) 0.0161(9) -0.0049(8) -0.0068(7) 0.0015(8)
C7A 0.0139(12) 0.0149(13) 0.0172(13) -0.0033(10) -0.0025(9) -0.0017(10)
N2A 0.0140(10) 0.0123(11) 0.0160(11) -0.0052(9) -0.0039(8) 0.0017(8)
B1A 0.0156(14) 0.0158(14) 0.0108(13) -0.0012(11) -0.0036(10) 0.0018(11)
C1A 0.0180(13) 0.0241(15) 0.0167(13) -0.0038(11) -0.0030(10) 0.0006(11)
C2A 0.0235(14) 0.0311(16) 0.0180(14) -0.0086(12) -0.0024(11) -0.0009(12)
C3A 0.0230(14) 0.0275(16) 0.0211(14) -0.0121(13) 0.0017(11) 0.0013(12)
C4A 0.0200(13) 0.0183(14) 0.0225(14) -0.0048(12) -0.0024(10) 0.0030(11)
C5A 0.0127(12) 0.0160(13) 0.0151(12) -0.0031(10) -0.0014(9) -0.0001(10)
C6A 0.0101(11) 0.0182(13) 0.0191(13) -0.0017(11) -0.0014(9) -0.0005(10)
N1A 0.0127(10) 0.0147(11) 0.0157(11) -0.0030(9) -0.0027(8) 0.0021(8)
C8A 0.0181(13) 0.0189(14) 0.0191(13) -0.0046(11) -0.0037(10) -0.0006(10)
C9A 0.0280(15) 0.0277(16) 0.0136(13) -0.0028(12) -0.0037(11) -0.0011(12)
C10A 0.0276(15) 0.0237(15) 0.0207(14) 0.0033(12) -0.0100(11) 0.0015(12)
C11A 0.0209(13) 0.0183(14) 0.0212(14) 0.0005(11) -0.0040(10) 0.0042(11)
C12A 0.0175(13) 0.0143(13) 0.0187(13) -0.0011(11) -0.0065(10) -0.0009(10)
C13A 0.0326(16) 0.0188(14) 0.0186(14) -0.0046(12) -0.0037(11) 0.0017(12)
C14A 0.0299(15) 0.0257(16) 0.0183(14) 0.0012(12) -0.0023(11) 0.0012(12)
C15A 0.0267(15) 0.0298(17) 0.0294(16) 0.0081(13) -0.0145(12) -0.0104(13)
C16A 0.062(2) 0.0237(17) 0.0364(18) -0.0009(14) -0.0146(16) -0.0196(16)
C17A 0.052(2) 0.0216(16) 0.0224(15) -0.0031(13) -0.0076(13) -0.0095(14)
C18A 0.0392(19) 0.042(2) 0.0390(19) 0.0196(16) -0.0205(15) -0.0244(16)
O1C 0.0231(10) 0.0180(10) 0.0167(9) -0.0046(8) -0.0075(7) -0.0007(8)
O2C 0.0137(9) 0.0170(9) 0.0184(9) -0.0047(8) -0.0027(7) 0.0010(7)
O1B 0.0150(9) 0.0185(10) 0.0175(9) -0.0050(8) -0.0025(7) 0.0014(7)
N2C 0.0146(11) 0.0126(11) 0.0170(11) -0.0044(9) -0.0044(8) 0.0007(8)
N1B 0.0147(10) 0.0130(11) 0.0153(11) -0.0022(9) -0.0033(8) 0.0003(8)
N2B 0.0153(11) 0.0120(11) 0.0156(11) -0.0027(9) -0.0037(8) 0.0007(8)
N1C 0.0136(10) 0.0134(11) 0.0163(11) 0.0001(9) -0.0043(8) -0.0013(8)
C5B 0.0135(12) 0.0150(13) 0.0154(12) -0.0046(10) -0.0003(9) -0.0016(10)
C5C 0.0132(12) 0.0176(13) 0.0191(13) -0.0050(11) -0.0024(9) 0.0003(10)
C6C 0.0136(12) 0.0138(13) 0.0226(13) -0.0016(11) -0.0037(10) -0.0001(10)
C8B 0.0195(13) 0.0176(13) 0.0183(13) -0.0041(11) -0.0055(10) 0.0006(10)
C12B 0.0194(13) 0.0131(12) 0.0162(13) 0.0010(10) -0.0059(10) 0.0005(10)
C7C 0.0157(12) 0.0170(13) 0.0153(12) -0.0037(11) -0.0007(9) -0.0006(10)
C6B 0.0131(12) 0.0148(13) 0.0187(13) -0.0033(10) -0.0031(9) -0.0020(10)
C7B 0.0108(11) 0.0154(13) 0.0167(12) -0.0026(10) -0.0005(9) -0.0008(9)
C1B 0.0148(12) 0.0223(14) 0.0178(13) -0.0017(11) -0.0018(10) -0.0023(10)
C8C 0.0217(13) 0.0185(14) 0.0180(13) -0.0037(11) -0.0047(10) -0.0002(11)
C13B 0.0224(14) 0.0168(13) 0.0191(13) -0.0016(11) -0.0062(10) -0.0021(11)
C11C 0.0217(14) 0.0176(14) 0.0249(15) 0.0004(12) -0.0016(11) 0.0066(11)
C12C 0.0146(12) 0.0161(13) 0.0170(12) -0.0023(10) -0.0054(9) -0.0011(10)
C11B 0.0180(13) 0.0183(14) 0.0213(14) -0.0015(11) -0.0047(10) 0.0030(10)
C4B 0.0193(13) 0.0150(13) 0.0231(14) -0.0039(11) -0.0017(10) 0.0015(10)
C9B 0.0230(14) 0.0253(15) 0.0172(13) -0.0032(12) -0.0071(10) -0.0026(11)
C14B 0.0219(14) 0.0221(15) 0.0191(14) 0.0012(12) -0.0049(10) -0.0026(11)
C4C 0.0193(13) 0.0189(14) 0.0264(15) -0.0054(12) -0.0006(11) 0.0020(11)
C1C 0.0241(14) 0.0299(16) 0.0201(14) -0.0065(12) -0.0050(11) 0.0041(12)
C2B 0.0233(14) 0.0234(15) 0.0176(13) -0.0058(12) -0.0014(10) -0.0038(11)
C10B 0.0226(14) 0.0243(15) 0.0214(14) 0.0044(12) -0.0098(11) -0.0027(11)
C3B 0.0240(14) 0.0252(15) 0.0218(14) -0.0107(12) 0.0030(11) -0.0004(12)
C17C 0.0327(16) 0.0201(14) 0.0165(13) -0.0016(12) -0.0051(11) 0.0027(12)
C9C 0.0230(14) 0.0258(15) 0.0158(13) -0.0010(12) -0.0046(10) -0.0006(11)
C15B 0.0223(14) 0.0211(15) 0.0297(15) 0.0064(12) -0.0104(11) -0.0068(11)
C13C 0.0418(18) 0.0219(15) 0.0205(14) -0.0039(12) -0.0080(12) -0.0086(13)
C17B 0.0458(19) 0.0178(14) 0.0267(16) -0.0035(12) -0.0135(13) -0.0069(13)
C10C 0.0288(15) 0.0237(15) 0.0200(14) 0.0062(12) -0.0082(11) 0.0007(12)
C16C 0.0264(15) 0.0267(16) 0.0175(14) 0.0045(12) 0.0000(11) 0.0026(12)
C2C 0.0257(15) 0.0387(18) 0.0211(14) -0.0133(13) -0.0019(11) 0.0032(13)
C3C 0.0243(15) 0.0288(16) 0.0272(15) -0.0139(13) 0.0001(11) 0.0012(12)
C18B 0.0316(17) 0.0302(17) 0.0366(18) 0.0104(14) -0.0123(13) -0.0144(14)
C15C 0.0211(14) 0.0310(16) 0.0293(16) 0.0071(13) -0.0141(12) -0.0081(12)
B1B 0.0174(14) 0.0140(14) 0.0112(13) 0.0001(11) -0.0027(10) 0.0026(11)
B1C 0.0138(13) 0.0141(14) 0.0158(14) -0.0027(12) -0.0027(10) 0.0007(11)
C18C 0.0327(17) 0.0391(19) 0.0357(18) 0.0159(15) -0.0135(14) -0.0172(15)
C16B 0.047(2) 0.0233(16) 0.0375(18) 0.0008(14) -0.0159(15) -0.0142(14)
C14C 0.053(2) 0.0208(15) 0.0340(17) -0.0010(14) -0.0144(15) -0.0159(15)
C3S 0.041(3) 0.045(3) 0.040(3) -0.006(3) 0.025(2) -0.014(3)
Cl6 0.0341(7) 0.0354(9) 0.0311(6) -0.0039(5) -0.0065(4) -0.0093(5)
Cl5 0.0518(9) 0.0550(10) 0.0245(8) -0.0089(6) 0.0016(6) 0.0093(7)
C3S' 0.041(3) 0.045(3) 0.040(3) -0.006(3) 0.025(2) -0.014(3)
Cl6' 0.074(4) 0.083(4) 0.068(3) -0.029(3) -0.006(3) -0.011(3)
Cl5' 0.074(4) 0.083(4) 0.068(3) -0.029(3) -0.006(3) -0.011(3)
C1S 0.036(2) 0.040(3) 0.033(2) 0.012(2) -0.0148(18) -0.022(2)
Cl1 0.0340(6) 0.0223(6) 0.0254(6) -0.0006(4) -0.0035(4) -0.0067(4)
Cl2 0.0506(9) 0.0408(8) 0.0415(7) -0.0002(6) -0.0174(6) 0.0089(6)
C1S' 0.036(2) 0.040(3) 0.033(2) 0.012(2) -0.0148(18) -0.022(2)
Cl1' 0.074(4) 0.083(4) 0.068(3) -0.029(3) -0.006(3) -0.011(3)
Cl2' 0.074(4) 0.083(4) 0.068(3) -0.029(3) -0.006(3) -0.011(3)
C2S 0.029(2) 0.037(3) 0.037(2) -0.009(2) 0.0023(18) -0.008(2)
Cl3 0.0413(7) 0.0637(11) 0.0363(8) -0.0100(7) -0.0152(5) 0.0083(6)
Cl4 0.0343(7) 0.0538(9) 0.0371(6) -0.0141(6) -0.0050(5) 0.0067(6)
C2S' 0.029(2) 0.037(3) 0.037(2) -0.009(2) 0.0023(18) -0.008(2)
Cl3' 0.074(4) 0.083(4) 0.068(3) -0.029(3) -0.006(3) -0.011(3)
Cl4' 0.074(4) 0.083(4) 0.068(3) -0.029(3) -0.006(3) -0.011(3)
C4S 0.043(3) 0.033(2) 0.032(3) 0.008(2) -0.0122(18) -0.016(2)
Cl8 0.0392(7) 0.0246(9) 0.0308(9) -0.0020(6) -0.0008(5) -0.0083(7)
Cl7 0.0532(11) 0.0455(8) 0.0495(8) -0.0084(6) -0.0182(7) 0.0177(7)
C4S' 0.043(3) 0.033(2) 0.032(3) 0.008(2) -0.0122(18) -0.016(2)
Cl8' 0.0392(7) 0.0246(9) 0.0308(9) -0.0020(6) -0.0008(5) -0.0083(7)
Cl7' 0.0532(11) 0.0455(8) 0.0495(8) -0.0084(6) -0.0182(7) 0.0177(7)

loop_
_geom_angle_atom_site_label_1
_geom_angle_atom_site_label_2
_geom_angle_atom_site_label_3
_geom_angle
_geom_angle_site_symmetry_1
_geom_angle_site_symmetry_3
_geom_angle_publ_flag
O2 S1 O1 116.98(11) . . ?
O2 S1 N2 109.59(11) . . ?
O1 S1 N2 107.71(11) . . ?
O2 S1 C12 107.24(11) . . ?
O1 S1 C12 107.65(11) . . ?
N2 S1 C12 107.28(12) . . ?
C1 C7 C5 117.2(2) . . ?
C1 C7 B1 132.7(2) . . ?
C5 C7 B1 110.1(2) . . ?
B1 N2 S1 120.89(17) . . ?
B1 N2 H1N 113(2) . . ?
S1 N2 H1N 116(2) . . ?
N2 B1 C7 116.1(2) . . ?
N2 B1 N1 111.2(2) . . ?
C7 B1 N1 97.6(2) . . ?
N2 B1 H1B 113.4(14) . . ?
C7 B1 H1B 112.7(14) . . ?
N1 B1 H1B 104.0(13) . . ?
C2 C1 C7 120.9(3) . . ?
C2 C1 H1A 119.5 . . ?
C7 C1 H1A 119.5 . . ?
C1 C2 C3 120.4(3) . . ?
C1 C2 H2A 119.8 . . ?
C3 C2 H2A 119.8 . . ?
C4 C3 C2 120.5(3) . . ?
C4 C3 H3A 119.8 . . ?
C2 C3 H3A 119.8 . . ?
C3 C4 C5 118.0(3) . . ?
C3 C4 H4A 121.0 . . ?
C5 C4 H4A 121.0 . . ?
C4 C5 C7 123.0(2) . . ?
C4 C5 C6 127.0(2) . . ?
C7 C5 C6 110.0(2) . . ?
N1 C6 C11 121.1(2) . . ?
N1 C6 C5 109.7(2) . . ?
C11 C6 C5 129.2(2) . . ?
C8 N1 C6 120.8(2) . . ?
C8 N1 B1 127.0(2) . . ?
C6 N1 B1 112.3(2) . . ?
N1 C8 C9 120.8(3) . . ?
N1 C8 H8A 119.6 . . ?
C9 C8 H8A 119.6 . . ?
C8 C9 C10 118.9(2) . . ?
C8 C9 H9A 120.6 . . ?
C10 C9 H9A 120.6 . . ?
C11 C10 C9 120.3(2) . . ?
C11 C10 H10A 119.9 . . ?
C9 C10 H10A 119.9 . . ?
C6 C11 C10 118.1(3) . . ?
C6 C11 H11A 121.0 . . ?
C10 C11 H11A 121.0 . . ?
C17 C12 C13 120.4(2) . . ?
C17 C12 S1 120.00(19) . . ?
C13 C12 S1 119.6(2) . . ?
C14 C13 C12 118.5(3) . . ?
C14 C13 H13A 120.7 . . ?
C12 C13 H13A 120.7 . . ?
C15 C14 C13 122.2(3) . . ?
C15 C14 H14A 118.9 . . ?
C13 C14 H14A 118.9 . . ?
C14 C15 C16 118.1(2) . . ?
C14 C15 C18 120.1(3) . . ?
C16 C15 C18 121.8(3) . . ?
C17 C16 C15 120.9(3) . . ?
C17 C16 H16A 119.6 . . ?
C15 C16 H16A 119.6 . . ?
C16 C17 C12 119.8(2) . . ?
C16 C17 H17A 120.1 . . ?
C12 C17 H17A 120.1 . . ?
C15 C18 H18D 109.5 . . ?
C15 C18 H18E 109.5 . . ?
H18D C18 H18E 109.5 . . ?
C15 C18 H18F 109.5 . . ?
H18D C18 H18F 109.5 . . ?
H18E C18 H18F 109.5 . . ?
O2B S3 O1B 117.11(11) . . ?
O2B S3 N2B 109.38(11) . . ?
O1B S3 N2B 107.78(11) . . ?
O2B S3 C12B 106.91(11) . . ?
O1B S3 C12B 107.69(11) . . ?
N2B S3 C12B 107.61(12) . . ?
O1C S4 O2C 116.76(11) . . ?
O1C S4 N2C 109.83(11) . . ?
O2C S4 N2C 107.81(11) . . ?
O1C S4 C12C 106.89(11) . . ?
O2C S4 C12C 107.39(11) . . ?
N2C S4 C12C 107.83(12) . . ?
O2A S2 O1A 117.06(11) . . ?
O2A S2 N2A 109.39(11) . . ?
O1A S2 N2A 107.78(10) . . ?
O2A S2 C12A 106.63(11) . . ?
O1A S2 C12A 107.67(11) . . ?
N2A S2 C12A 108.00(12) . . ?
C1A C7A C5A 117.2(2) . . ?
C1A C7A B1A 133.1(2) . . ?
C5A C7A B1A 109.7(2) . . ?
B1A N2A S2 121.39(17) . . ?
B1A N2A H2NA 120.7(18) . . ?
S2 N2A H2NA 108.9(18) . . ?
N2A B1A C7A 115.6(2) . . ?
N2A B1A N1A 111.8(2) . . ?
C7A B1A N1A 97.8(2) . . ?
N2A B1A H1BA 112.1(14) . . ?
C7A B1A H1BA 111.9(14) . . ?
N1A B1A H1BA 106.4(13) . . ?
C2A C1A C7A 121.1(2) . . ?
C2A C1A H1AA 119.5 . . ?
C7A C1A H1AA 119.5 . . ?
C1A C2A C3A 120.3(2) . . ?
C1A C2A H2AA 119.9 . . ?
C3A C2A H2AA 119.9 . . ?
C4A C3A C2A 120.4(3) . . ?
C4A C3A H3AA 119.8 . . ?
C2A C3A H3AA 119.8 . . ?
C3A C4A C5A 118.2(2) . . ?
C3A C4A H4AA 120.9 . . ?
C5A C4A H4AA 120.9 . . ?
C4A C5A C7A 122.8(2) . . ?
C4A C5A C6A 126.7(2) . . ?
C7A C5A C6A 110.4(2) . . ?
N1A C6A C11A 120.9(2) . . ?
N1A C6A C5A 109.8(2) . . ?
C11A C6A C5A 129.3(2) . . ?
C8A N1A C6A 120.8(2) . . ?
C8A N1A B1A 127.4(2) . . ?
C6A N1A B1A 111.7(2) . . ?
N1A C8A C9A 121.1(3) . . ?
N1A C8A H8AA 119.4 . . ?
C9A C8A H8AA 119.4 . . ?
C8A C9A C10A 118.7(2) . . ?
C8A C9A H9AA 120.7 . . ?
C10A C9A H9AA 120.7 . . ?
C11A C10A C9A 120.3(2) . . ?
C11A C10A H10B 119.8 . . ?
C9A C10A H10B 119.8 . . ?
C10A C11A C6A 118.1(3) . . ?
C10A C11A H11B 120.9 . . ?
C6A C11A H11B 120.9 . . ?
C17A C12A C13A 120.4(2) . . ?
C17A C12A S2 118.7(2) . . ?
C13A C12A S2 120.8(2) . . ?
C12A C13A C14A 119.6(3) . . ?
C12A C13A H13B 120.2 . . ?
C14A C13A H13B 120.2 . . ?
C15A C14A C13A 121.2(3) . . ?
C15A C14A H14B 119.4 . . ?
C13A C14A H14B 119.4 . . ?
C14A C15A C16A 118.0(3) . . ?
C14A C15A C18A 122.2(3) . . ?
C16A C15A C18A 119.7(3) . . ?
C17A C16A C15A 121.3(3) . . ?
C17A C16A H16B 119.3 . . ?
C15A C16A H16B 119.3 . . ?
C12A C17A C16A 119.1(3) . . ?
C12A C17A H17B 120.4 . . ?
C16A C17A H17B 120.4 . . ?
C15A C18A H18G 109.5 . . ?
C15A C18A H18H 109.5 . . ?
H18G C18A H18H 109.5 . . ?
C15A C18A H18I 109.5 . . ?
H18G C18A H18I 109.5 . . ?
H18H C18A H18I 109.5 . . ?
B1C N2C S4 121.44(17) . . ?
B1C N2C H2C 122(2) . . ?
S4 N2C H2C 107(2) . . ?
C8B N1B C6B 121.3(2) . . ?
C8B N1B B1B 127.1(2) . . ?
C6B N1B B1B 111.5(2) . . ?
B1B N2B S3 120.27(17) . . ?
B1B N2B H2NB 120(2) . . ?
S3 N2B H2NB 107(2) . . ?
C8C N1C C6C 121.7(2) . . ?
C8C N1C B1C 126.5(2) . . ?
C6C N1C B1C 111.7(2) . . ?
C4B C5B C7B 122.3(2) . . ?
C4B C5B C6B 127.7(2) . . ?
C7B C5B C6B 110.0(2) . . ?
C4C C5C C7C 122.7(2) . . ?
C4C C5C C6C 126.7(2) . . ?
C7C C5C C6C 110.6(2) . . ?
N1C C6C C11C 120.2(2) . . ?
N1C C6C C5C 110.0(2) . . ?
C11C C6C C5C 129.7(2) . . ?
N1B C8B C9B 120.9(3) . . ?
N1B C8B H8BA 119.6 . . ?
C9B C8B H8BA 119.6 . . ?
C17B C12B C13B 120.3(2) . . ?
C17B C12B S3 120.2(2) . . ?
C13B C12B S3 119.53(19) . . ?
C1C C7C C5C 117.5(2) . . ?
C1C C7C B1C 133.0(2) . . ?
C5C C7C B1C 109.5(2) . . ?
N1B C6B C11B 120.3(2) . . ?
N1B C6B C5B 110.3(2) . . ?
C11B C6B C5B 129.4(2) . . ?
C1B C7B C5B 117.9(2) . . ?
C1B C7B B1B 132.4(2) . . ?
C5B C7B B1B 109.7(2) . . ?
C7B C1B C2B 120.6(2) . . ?
C7B C1B H1BD 119.7 . . ?
C2B C1B H1BD 119.7 . . ?
N1C C8C C9C 120.5(3) . . ?
N1C C8C H8C 119.8 . . ?
C9C C8C H8C 119.8 . . ?
C12B C13B C14B 119.5(2) . . ?
C12B C13B H13D 120.2 . . ?
C14B C13B H13D 120.2 . . ?
C10C C11C C6C 118.4(3) . . ?
C10C C11C H11C 120.8 . . ?
C6C C11C H11C 120.8 . . ?
C17C C12C C13C 121.0(2) . . ?
C17C C12C S4 120.3(2) . . ?
C13C C12C S4 118.6(2) . . ?
C10B C11B C6B 118.4(2) . . ?
C10B C11B H11D 120.8 . . ?
C6B C11B H11D 120.8 . . ?
C5B C4B C3B 118.4(2) . . ?
C5B C4B H4BA 120.8 . . ?
C3B C4B H4BA 120.8 . . ?
C8B C9B C10B 118.5(2) . . ?
C8B C9B H9BA 120.7 . . ?
C10B C9B H9BA 120.7 . . ?
C13B C14B C15B 121.1(2) . . ?
C13B C14B H14D 119.5 . . ?
C15B C14B H14D 119.5 . . ?
C3C C4C C5C 118.0(3) . . ?
C3C C4C H4C 121.0 . . ?
C5C C4C H4C 121.0 . . ?
C7C C1C C2C 120.8(3) . . ?
C7C C1C H1C 119.6 . . ?
C2C C1C H1C 119.6 . . ?
C3B C2B C1B 120.1(2) . . ?
C3B C2B H2BB 120.0 . . ?
C1B C2B H2BB 120.0 . . ?
C11B C10B C9B 120.6(2) . . ?
C11B C10B H10D 119.7 . . ?
C9B C10B H10D 119.7 . . ?
C4B C3B C2B 120.7(3) . . ?
C4B C3B H3BA 119.7 . . ?
C2B C3B H3BA 119.7 . . ?
C12C C17C C16C 119.4(3) . . ?
C12C C17C H17C 120.3 . . ?
C16C C17C H17C 120.3 . . ?
C8C C9C C10C 118.7(3) . . ?
C8C C9C H9C 120.7 . . ?
C10C C9C H9C 120.7 . . ?
C16B C15B C14B 118.2(2) . . ?
C16B C15B C18B 119.7(3) . . ?
C14B C15B C18B 122.0(3) . . ?
C14C C13C C12C 118.9(3) . . ?
C14C C13C H13C 120.6 . . ?
C12C C13C H13C 120.6 . . ?
C12B C17B C16B 119.2(3) . . ?
C12B C17B H17D 120.4 . . ?
C16B C17B H17D 120.4 . . ?
C11C C10C C9C 120.5(2) . . ?
C11C C10C H10C 119.7 . . ?
C9C C10C H10C 119.7 . . ?
C15C C16C C17C 120.7(3) . . ?
C15C C16C H16C 119.7 . . ?
C17C C16C H16C 119.7 . . ?
C3C C2C C1C 120.0(3) . . ?
C3C C2C H2CA 120.0 . . ?
C1C C2C H2CA 120.0 . . ?
C4C C3C C2C 121.0(3) . . ?
C4C C3C H3C 119.5 . . ?
C2C C3C H3C 119.5 . . ?
C15B C18B H18J 109.5 . . ?
C15B C18B H18K 109.5 . . ?
H18J C18B H18K 109.5 . . ?
C15B C18B H18L 109.5 . . ?
H18J C18B H18L 109.5 . . ?
H18K C18B H18L 109.5 . . ?
C16C C15C C14C 118.7(3) . . ?
C16C C15C C18C 121.2(3) . . ?
C14C C15C C18C 120.1(3) . . ?
N2B B1B C7B 115.0(2) . . ?
N2B B1B N1B 111.4(2) . . ?
C7B B1B N1B 97.9(2) . . ?
N2B B1B H1BB 116.6(13) . . ?
C7B B1B H1BB 107.5(14) . . ?
N1B B1B H1BB 106.4(13) . . ?
N2C B1C C7C 115.9(2) . . ?
N2C B1C N1C 111.5(2) . . ?
C7C B1C N1C 97.9(2) . . ?
N2C B1C H1CA 111.4(15) . . ?
C7C B1C H1CA 113.9(15) . . ?
N1C B1C H1CA 104.8(14) . . ?
C15C C18C H18A 109.5 . . ?
C15C C18C H18B 109.5 . . ?
H18A C18C H18B 109.5 . . ?
C15C C18C H18C 109.5 . . ?
H18A C18C H18C 109.5 . . ?
H18B C18C H18C 109.5 . . ?
C15B C16B C17B 121.8(3) . . ?
C15B C16B H16D 119.1 . . ?
C17B C16B H16D 119.1 . . ?
C13C C14C C15C 121.2(3) . . ?
C13C C14C H14C 119.4 . . ?
C15C C14C H14C 119.4 . . ?
Cl5 C3S Cl6 115.9(3) . . ?
Cl5 C3S H3SA 108.3 . . ?
Cl6 C3S H3SA 108.3 . . ?
Cl5 C3S H3SB 108.3 . . ?
Cl6 C3S H3SB 108.3 . . ?
H3SA C3S H3SB 107.4 . . ?
Cl5' C3S' Cl6' 101.3(12) . . ?
Cl5' C3S' H3SC 111.5 . . ?
Cl6' C3S' H3SC 111.5 . . ?
Cl5' C3S' H3SD 111.5 . . ?
Cl6' C3S' H3SD 111.5 . . ?
H3SC C3S' H3SD 109.3 . . ?
Cl2 C1S Cl1 111.6(2) . . ?
Cl2 C1S H1SA 109.3 . . ?
Cl1 C1S H1SA 109.3 . . ?
Cl2 C1S H1SB 109.3 . . ?
Cl1 C1S H1SB 109.3 . . ?
H1SA C1S H1SB 108.0 . . ?
Cl2' C1S' Cl1' 114.3(14) . . ?
Cl2' C1S' H1SC 108.7 . . ?
Cl1' C1S' H1SC 108.7 . . ?
Cl2' C1S' H1SD 108.7 . . ?
Cl1' C1S' H1SD 108.7 . . ?
H1SC C1S' H1SD 107.6 . . ?
Cl3 C2S Cl4 112.9(3) . . ?
Cl3 C2S H2SA 109.0 . . ?
Cl4 C2S H2SA 109.0 . . ?
Cl3 C2S H2SB 109.0 . . ?
Cl4 C2S H2SB 109.0 . . ?
H2SA C2S H2SB 107.8 . . ?
Cl3' C2S' Cl4' 119.4(15) . . ?
Cl3' C2S' H2SC 107.5 . . ?
Cl4' C2S' H2SC 107.5 . . ?
Cl3' C2S' H2SD 107.5 . . ?
Cl4' C2S' H2SD 107.5 . . ?
H2SC C2S' H2SD 107.0 . . ?
Cl7 C4S Cl8 111.3(2) . . ?
Cl7 C4S H4SA 109.4 . . ?
Cl8 C4S H4SA 109.4 . . ?
Cl7 C4S H4SB 109.4 . . ?
Cl8 C4S H4SB 109.4 . . ?
H4SA C4S H4SB 108.0 . . ?
Cl7' C4S' Cl8' 105.3(12) . . ?
Cl7' C4S' H4SC 110.7 . . ?
Cl8' C4S' H4SC 110.7 . . ?
Cl7' C4S' H4SD 110.7 . . ?
Cl8' C4S' H4SD 110.7 . . ?
H4SC C4S' H4SD 108.8 . . ?

loop_
_geom_bond_atom_site_label_1
_geom_bond_atom_site_label_2
_geom_bond_distance
_geom_bond_site_symmetry_2
_geom_bond_publ_flag
S1 O2 1.4364(17) . ?
S1 O1 1.4497(17) . ?
S1 N2 1.590(2) . ?
S1 C12 1.763(2) . ?
C7 C1 1.392(3) . ?
C7 C5 1.403(3) . ?
C7 B1 1.592(4) . ?
N2 B1 1.525(3) . ?
N2 H1N 0.83(3) . ?
B1 N1 1.606(3) . ?
B1 H1B 1.16(3) . ?
C1 C2 1.384(4) . ?
C1 H1A 0.9500 . ?
C2 C3 1.394(4) . ?
C2 H2A 0.9500 . ?
C3 C4 1.385(4) . ?
C3 H3A 0.9500 . ?
C4 C5 1.390(4) . ?
C4 H4A 0.9500 . ?
C5 C6 1.471(3) . ?
C6 N1 1.351(3) . ?
C6 C11 1.387(3) . ?
N1 C8 1.343(3) . ?
C8 C9 1.379(3) . ?
C8 H8A 0.9500 . ?
C9 C10 1.388(4) . ?
C9 H9A 0.9500 . ?
C10 C11 1.387(4) . ?
C10 H10A 0.9500 . ?
C11 H11A 0.9500 . ?
C12 C17 1.386(3) . ?
C12 C13 1.388(3) . ?
C13 C14 1.388(4) . ?
C13 H13A 0.9500 . ?
C14 C15 1.381(4) . ?
C14 H14A 0.9500 . ?
C15 C16 1.391(4) . ?
C15 C18 1.505(4) . ?
C16 C17 1.385(3) . ?
C16 H16A 0.9500 . ?
C17 H17A 0.9500 . ?
C18 H18D 0.9800 . ?
C18 H18E 0.9800 . ?
C18 H18F 0.9800 . ?
S3 O2B 1.4364(17) . ?
S3 O1B 1.4522(17) . ?
S3 N2B 1.598(2) . ?
S3 C12B 1.770(2) . ?
S4 O1C 1.4405(17) . ?
S4 O2C 1.4531(17) . ?
S4 N2C 1.594(2) . ?
S4 C12C 1.771(2) . ?
S2 O2A 1.4361(17) . ?
S2 O1A 1.4499(17) . ?
S2 N2A 1.594(2) . ?
S2 C12A 1.766(2) . ?
C7A C1A 1.388(3) . ?
C7A C5A 1.406(3) . ?
C7A B1A 1.591(4) . ?
N2A B1A 1.529(3) . ?
N2A H2NA 0.91(3) . ?
B1A N1A 1.615(3) . ?
B1A H1BA 1.15(3) . ?
C1A C2A 1.388(4) . ?
C1A H1AA 0.9500 . ?
C2A C3A 1.392(4) . ?
C2A H2AA 0.9500 . ?
C3A C4A 1.387(4) . ?
C3A H3AA 0.9500 . ?
C4A C5A 1.390(4) . ?
C4A H4AA 0.9500 . ?
C5A C6A 1.468(3) . ?
C6A N1A 1.351(3) . ?
C6A C11A 1.391(3) . ?
N1A C8A 1.334(3) . ?
C8A C9A 1.381(4) . ?
C8A H8AA 0.9500 . ?
C9A C10A 1.389(4) . ?
C9A H9AA 0.9500 . ?
C10A C11A 1.382(4) . ?
C10A H10B 0.9500 . ?
C11A H11B 0.9500 . ?
C12A C17A 1.380(4) . ?
C12A C13A 1.380(4) . ?
C13A C14A 1.388(4) . ?
C13A H13B 0.9500 . ?
C14A C15A 1.383(4) . ?
C14A H14B 0.9500 . ?
C15A C16A 1.393(4) . ?
C15A C18A 1.506(4) . ?
C16A C17A 1.391(4) . ?
C16A H16B 0.9500 . ?
C17A H17B 0.9500 . ?
C18A H18G 0.9800 . ?
C18A H18H 0.9800 . ?
C18A H18I 0.9800 . ?
N2C B1C 1.524(3) . ?
N2C H2C 0.87(3) . ?
N1B C8B 1.339(3) . ?
N1B C6B 1.352(3) . ?
N1B B1B 1.607(3) . ?
N2B B1B 1.531(3) . ?
N2B H2NB 0.87(3) . ?
N1C C8C 1.341(3) . ?
N1C C6C 1.354(3) . ?
N1C B1C 1.612(3) . ?
C5B C4B 1.384(4) . ?
C5B C7B 1.405(3) . ?
C5B C6B 1.463(3) . ?
C5C C4C 1.390(4) . ?
C5C C7C 1.407(3) . ?
C5C C6C 1.462(3) . ?
C6C C11C 1.390(3) . ?
C8B C9B 1.384(3) . ?
C8B H8BA 0.9500 . ?
C12B C17B 1.384(3) . ?
C12B C13B 1.387(3) . ?
C7C C1C 1.389(3) . ?
C7C B1C 1.599(4) . ?
C6B C11B 1.399(3) . ?
C7B C1B 1.385(3) . ?
C7B B1B 1.595(4) . ?
C1B C2B 1.393(4) . ?
C1B H1BD 0.9500 . ?
C8C C9C 1.381(3) . ?
C8C H8C 0.9500 . ?
C13B C14B 1.389(3) . ?
C13B H13D 0.9500 . ?
C11C C10C 1.384(4) . ?
C11C H11C 0.9500 . ?
C12C C17C 1.381(3) . ?
C12C C13C 1.383(4) . ?
C11B C10B 1.381(4) . ?
C11B H11D 0.9500 . ?
C4B C3B 1.384(4) . ?
C4B H4BA 0.9500 . ?
C9B C10B 1.390(4) . ?
C9B H9BA 0.9500 . ?
C14B C15B 1.389(4) . ?
C14B H14D 0.9500 . ?
C4C C3C 1.382(4) . ?
C4C H4C 0.9500 . ?
C1C C2C 1.393(4) . ?
C1C H1C 0.9500 . ?
C2B C3B 1.388(4) . ?
C2B H2BB 0.9500 . ?
C10B H10D 0.9500 . ?
C3B H3BA 0.9500 . ?
C17C C16C 1.389(4) . ?
C17C H17C 0.9500 . ?
C9C C10C 1.394(4) . ?
C9C H9C 0.9500 . ?
C15B C16B 1.382(4) . ?
C15B C18B 1.503(4) . ?
C13C C14C 1.382(4) . ?
C13C H13C 0.9500 . ?
C17B C16B 1.386(4) . ?
C17B H17D 0.9500 . ?
C10C H10C 0.9500 . ?
C16C C15C 1.384(4) . ?
C16C H16C 0.9500 . ?
C2C C3C 1.392(4) . ?
C2C H2CA 0.9500 . ?
C3C H3C 0.9500 . ?
C18B H18J 0.9800 . ?
C18B H18K 0.9800 . ?
C18B H18L 0.9800 . ?
C15C C14C 1.394(4) . ?
C15C C18C 1.511(4) . ?
B1B H1BB 1.13(2) . ?
B1C H1CA 1.10(3) . ?
C18C H18A 0.9800 . ?
C18C H18B 0.9800 . ?
C18C H18C 0.9800 . ?
C16B H16D 0.9500 . ?
C14C H14C 0.9500 . ?
C3S Cl5 1.730(5) . ?
C3S Cl6 1.747(5) . ?
C3S H3SA 0.9900 . ?
C3S H3SB 0.9900 . ?
C3S' Cl5' 1.666(17) . ?
C3S' Cl6' 1.672(17) . ?
C3S' H3SC 0.9900 . ?
C3S' H3SD 0.9900 . ?
C1S Cl2 1.751(4) . ?
C1S Cl1 1.768(4) . ?
C1S H1SA 0.9900 . ?
C1S H1SB 0.9900 . ?
C1S' Cl2' 1.719(18) . ?
C1S' Cl1' 1.761(17) . ?
C1S' H1SC 0.9900 . ?
C1S' H1SD 0.9900 . ?
C2S Cl3 1.730(4) . ?
C2S Cl4 1.752(5) . ?
C2S H2SA 0.9900 . ?
C2S H2SB 0.9900 . ?
C2S' Cl3' 1.707(18) . ?
C2S' Cl4' 1.723(18) . ?
C2S' H2SC 0.9900 . ?
C2S' H2SD 0.9900 . ?
C4S Cl7 1.746(4) . ?
C4S Cl8 1.766(4) . ?
C4S H4SA 0.9900 . ?
C4S H4SB 0.9900 . ?
C4S' Cl7' 1.725(18) . ?
C4S' Cl8' 1.763(17) . ?
C4S' H4SC 0.9900 . ?
C4S' H4SD 0.9900 . ?

loop_
_geom_torsion_atom_site_label_1
_geom_torsion_atom_site_label_2
_geom_torsion_atom_site_label_3
_geom_torsion_atom_site_label_4
_geom_torsion
_geom_torsion_site_symmetry_1
_geom_torsion_site_symmetry_2
_geom_torsion_site_symmetry_3
_geom_torsion_site_symmetry_4
_geom_torsion_publ_flag
O2 S1 N2 B1 57.4(2) . . . . ?
O1 S1 N2 B1 -174.39(17) . . . . ?
C12 S1 N2 B1 -58.8(2) . . . . ?
S1 N2 B1 C7 142.96(19) . . . . ?
S1 N2 B1 N1 -106.7(2) . . . . ?
C1 C7 B1 N2 -57.8(4) . . . . ?
C5 C7 B1 N2 123.6(2) . . . . ?
C1 C7 B1 N1 -175.9(3) . . . . ?
C5 C7 B1 N1 5.4(2) . . . . ?
C5 C7 C1 C2 1.4(4) . . . . ?
B1 C7 C1 C2 -177.1(3) . . . . ?
C7 C1 C2 C3 0.2(4) . . . . ?
C1 C2 C3 C4 -1.5(4) . . . . ?
C2 C3 C4 C5 1.0(4) . . . . ?
C3 C4 C5 C7 0.8(4) . . . . ?
C3 C4 C5 C6 -177.6(2) . . . . ?
C1 C7 C5 C4 -2.0(4) . . . . ?
B1 C7 C5 C4 176.9(2) . . . . ?
C1 C7 C5 C6 176.6(2) . . . . ?
B1 C7 C5 C6 -4.5(3) . . . . ?
C4 C5 C6 N1 179.7(2) . . . . ?
C7 C5 C6 N1 1.1(3) . . . . ?
C4 C5 C6 C11 0.9(4) . . . . ?
C7 C5 C6 C11 -177.6(2) . . . . ?
C11 C6 N1 C8 1.0(4) . . . . ?
C5 C6 N1 C8 -177.8(2) . . . . ?
C11 C6 N1 B1 -178.4(2) . . . . ?
C5 C6 N1 B1 2.7(3) . . . . ?
N2 B1 N1 C8 53.9(3) . . . . ?
C7 B1 N1 C8 175.7(2) . . . . ?
N2 B1 N1 C6 -126.8(2) . . . . ?
C7 B1 N1 C6 -4.9(2) . . . . ?
C6 N1 C8 C9 0.0(4) . . . . ?
B1 N1 C8 C9 179.3(2) . . . . ?
N1 C8 C9 C10 -1.0(4) . . . . ?
C8 C9 C10 C11 1.0(4) . . . . ?
N1 C6 C11 C10 -1.0(4) . . . . ?
C5 C6 C11 C10 177.7(2) . . . . ?
C9 C10 C11 C6 -0.1(4) . . . . ?
O2 S1 C12 C17 -165.9(2) . . . . ?
O1 S1 C12 C17 67.4(2) . . . . ?
N2 S1 C12 C17 -48.3(2) . . . . ?
O2 S1 C12 C13 13.8(3) . . . . ?
O1 S1 C12 C13 -112.8(2) . . . . ?
N2 S1 C12 C13 131.5(2) . . . . ?
C17 C12 C13 C14 0.6(4) . . . . ?
S1 C12 C13 C14 -179.1(2) . . . . ?
C12 C13 C14 C15 -0.8(5) . . . . ?
C13 C14 C15 C16 0.8(5) . . . . ?
C13 C14 C15 C18 178.6(3) . . . . ?
C14 C15 C16 C17 -0.6(4) . . . . ?
C18 C15 C16 C17 -178.4(3) . . . . ?
C15 C16 C17 C12 0.5(4) . . . . ?
C13 C12 C17 C16 -0.5(4) . . . . ?
S1 C12 C17 C16 179.2(2) . . . . ?
O2A S2 N2A B1A 55.4(2) . . . . ?
O1A S2 N2A B1A -176.38(17) . . . . ?
C12A S2 N2A B1A -60.3(2) . . . . ?
S2 N2A B1A C7A 144.80(19) . . . . ?
S2 N2A B1A N1A -104.5(2) . . . . ?
C1A C7A B1A N2A -54.7(4) . . . . ?
C5A C7A B1A N2A 126.0(2) . . . . ?
C1A C7A B1A N1A -173.5(3) . . . . ?
C5A C7A B1A N1A 7.2(2) . . . . ?
C5A C7A C1A C2A 0.8(4) . . . . ?
B1A C7A C1A C2A -178.5(3) . . . . ?
C7A C1A C2A C3A 1.2(4) . . . . ?
C1A C2A C3A C4A -2.2(4) . . . . ?
C2A C3A C4A C5A 1.2(4) . . . . ?
C3A C4A C5A C7A 0.8(4) . . . . ?
C3A C4A C5A C6A -176.1(2) . . . . ?
C1A C7A C5A C4A -1.8(4) . . . . ?
B1A C7A C5A C4A 177.7(2) . . . . ?
C1A C7A C5A C6A 175.6(2) . . . . ?
B1A C7A C5A C6A -4.9(3) . . . . ?
C4A C5A C6A N1A 176.9(2) . . . . ?
C7A C5A C6A N1A -0.3(3) . . . . ?
C4A C5A C6A C11A -1.0(4) . . . . ?
C7A C5A C6A C11A -178.3(2) . . . . ?
C11A C6A N1A C8A 1.1(4) . . . . ?
C5A C6A N1A C8A -177.1(2) . . . . ?
C11A C6A N1A B1A -176.4(2) . . . . ?
C5A C6A N1A B1A 5.4(3) . . . . ?
N2A B1A N1A C8A 53.5(3) . . . . ?
C7A B1A N1A C8A 175.1(2) . . . . ?
N2A B1A N1A C6A -129.3(2) . . . . ?
C7A B1A N1A C6A -7.6(2) . . . . ?
C6A N1A C8A C9A 0.4(4) . . . . ?
B1A N1A C8A C9A 177.5(2) . . . . ?
N1A C8A C9A C10A -1.7(4) . . . . ?
C8A C9A C10A C11A 1.5(4) . . . . ?
C9A C10A C11A C6A -0.1(4) . . . . ?
N1A C6A C11A C10A -1.2(4) . . . . ?
C5A C6A C11A C10A 176.5(2) . . . . ?
O2A S2 C12A C17A 30.9(3) . . . . ?
O1A S2 C12A C17A -95.5(2) . . . . ?
N2A S2 C12A C17A 148.4(2) . . . . ?
O2A S2 C12A C13A -151.7(2) . . . . ?
O1A S2 C12A C13A 81.9(2) . . . . ?
N2A S2 C12A C13A -34.3(2) . . . . ?
C17A C12A C13A C14A -4.5(4) . . . . ?
S2 C12A C13A C14A 178.2(2) . . . . ?
C12A C13A C14A C15A 1.1(4) . . . . ?
C13A C14A C15A C16A 3.1(4) . . . . ?
C13A C14A C15A C18A -175.2(3) . . . . ?
C14A C15A C16A C17A -4.2(5) . . . . ?
C18A C15A C16A C17A 174.1(3) . . . . ?
C13A C12A C17A C16A 3.4(4) . . . . ?
S2 C12A C17A C16A -179.2(2) . . . . ?
C15A C16A C17A C12A 1.0(5) . . . . ?
O1C S4 N2C B1C -54.1(2) . . . . ?
O2C S4 N2C B1C 177.65(18) . . . . ?
C12C S4 N2C B1C 62.0(2) . . . . ?
O2B S3 N2B B1B -58.2(2) . . . . ?
O1B S3 N2B B1B 173.51(17) . . . . ?
C12B S3 N2B B1B 57.6(2) . . . . ?
C8C N1C C6C C11C -1.4(4) . . . . ?
B1C N1C C6C C11C 177.3(2) . . . . ?
C8C N1C C6C C5C 177.5(2) . . . . ?
B1C N1C C6C C5C -3.8(3) . . . . ?
C4C C5C C6C N1C -178.1(2) . . . . ?
C7C C5C C6C N1C 0.4(3) . . . . ?
C4C C5C C6C C11C 0.7(4) . . . . ?
C7C C5C C6C C11C 179.1(3) . . . . ?
C6B N1B C8B C9B -0.5(4) . . . . ?
B1B N1B C8B C9B -178.4(2) . . . . ?
O2B S3 C12B C17B -10.3(3) . . . . ?
O1B S3 C12B C17B 116.4(2) . . . . ?
N2B S3 C12B C17B -127.7(2) . . . . ?
O2B S3 C12B C13B 167.7(2) . . . . ?
O1B S3 C12B C13B -65.7(2) . . . . ?
N2B S3 C12B C13B 50.3(2) . . . . ?
C4C C5C C7C C1C 0.7(4) . . . . ?
C6C C5C C7C C1C -177.8(2) . . . . ?
C4C C5C C7C B1C -178.3(2) . . . . ?
C6C C5C C7C B1C 3.2(3) . . . . ?
C8B N1B C6B C11B -0.3(3) . . . . ?
B1B N1B C6B C11B 177.9(2) . . . . ?
C8B N1B C6B C5B 177.2(2) . . . . ?
B1B N1B C6B C5B -4.6(3) . . . . ?
C4B C5B C6B N1B -177.6(2) . . . . ?
C7B C5B C6B N1B 0.0(3) . . . . ?
C4B C5B C6B C11B -0.4(4) . . . . ?
C7B C5B C6B C11B 177.2(2) . . . . ?
C4B C5B C7B C1B 2.7(3) . . . . ?
C6B C5B C7B C1B -175.0(2) . . . . ?
C4B C5B C7B B1B -177.6(2) . . . . ?
C6B C5B C7B B1B 4.6(3) . . . . ?
C5B C7B C1B C2B -1.9(3) . . . . ?
B1B C7B C1B C2B 178.5(2) . . . . ?
C6C N1C C8C C9C 0.5(4) . . . . ?
B1C N1C C8C C9C -177.9(2) . . . . ?
C17B C12B C13B C14B -0.8(4) . . . . ?
S3 C12B C13B C14B -178.7(2) . . . . ?
N1C C6C C11C C10C 1.2(4) . . . . ?
C5C C6C C11C C10C -177.5(2) . . . . ?
O1C S4 C12C C17C 153.1(2) . . . . ?
O2C S4 C12C C17C -80.9(2) . . . . ?
N2C S4 C12C C17C 35.1(2) . . . . ?
O1C S4 C12C C13C -28.7(2) . . . . ?
O2C S4 C12C C13C 97.3(2) . . . . ?
N2C S4 C12C C13C -146.7(2) . . . . ?
N1B C6B C11B C10B 0.5(4) . . . . ?
C5B C6B C11B C10B -176.5(2) . . . . ?
C7B C5B C4B C3B -1.0(4) . . . . ?
C6B C5B C4B C3B 176.3(2) . . . . ?
N1B C8B C9B C10B 1.1(4) . . . . ?
C12B C13B C14B C15B 0.2(4) . . . . ?
C7C C5C C4C C3C -0.4(4) . . . . ?
C6C C5C C4C C3C 177.8(2) . . . . ?
C5C C7C C1C C2C -0.2(4) . . . . ?
B1C C7C C1C C2C 178.5(3) . . . . ?
C7B C1B C2B C3B -0.5(4) . . . . ?
C6B C11B C10B C9B 0.2(4) . . . . ?
C8B C9B C10B C11B -0.9(4) . . . . ?
C5B C4B C3B C2B -1.5(4) . . . . ?
C1B C2B C3B C4B 2.3(4) . . . . ?
C13C C12C C17C C16C 2.5(4) . . . . ?
S4 C12C C17C C16C -179.3(2) . . . . ?
N1C C8C C9C C10C 0.5(4) . . . . ?
C13B C14B C15B C16B 1.0(4) . . . . ?
C13B C14B C15B C18B 178.0(3) . . . . ?
C17C C12C C13C C14C -1.9(4) . . . . ?
S4 C12C C13C C14C 179.9(2) . . . . ?
C13B C12B C17B C16B 0.2(4) . . . . ?
S3 C12B C17B C16B 178.1(2) . . . . ?
C6C C11C C10C C9C -0.2(4) . . . . ?
C8C C9C C10C C11C -0.7(4) . . . . ?
C12C C17C C16C C15C 0.2(4) . . . . ?
C7C C1C C2C C3C -0.7(4) . . . . ?
C5C C4C C3C C2C -0.4(4) . . . . ?
C1C C2C C3C C4C 1.0(4) . . . . ?
C17C C16C C15C C14C -3.4(4) . . . . ?
C17C C16C C15C C18C 175.4(3) . . . . ?
S3 N2B B1B C7B -141.89(19) . . . . ?
S3 N2B B1B N1B 107.8(2) . . . . ?
C1B C7B B1B N2B 54.9(4) . . . . ?
C5B C7B B1B N2B -124.6(2) . . . . ?
C1B C7B B1B N1B 173.1(2) . . . . ?
C5B C7B B1B N1B -6.5(2) . . . . ?
C8B N1B B1B N2B -54.4(3) . . . . ?
C6B N1B B1B N2B 127.5(2) . . . . ?
C8B N1B B1B C7B -175.3(2) . . . . ?
C6B N1B B1B C7B 6.6(2) . . . . ?
S4 N2C B1C C7C -144.68(19) . . . . ?
S4 N2C B1C N1C 104.5(2) . . . . ?
C1C C7C B1C N2C 57.8(4) . . . . ?
C5C C7C B1C N2C -123.5(2) . . . . ?
C1C C7C B1C N1C 176.4(3) . . . . ?
C5C C7C B1C N1C -4.8(2) . . . . ?
C8C N1C B1C N2C -54.3(3) . . . . ?
C6C N1C B1C N2C 127.2(2) . . . . ?
C8C N1C B1C C7C -176.2(2) . . . . ?
C6C N1C B1C C7C 5.2(2) . . . . ?
C14B C15B C16B C17B -1.6(5) . . . . ?
C18B C15B C16B C17B -178.6(3) . . . . ?
C12B C17B C16B C15B 1.0(5) . . . . ?
C12C C13C C14C C15C -1.5(5) . . . . ?
C16C C15C C14C C13C 4.1(4) . . . . ?
C18C C15C C14C C13C -174.8(3) . . . . ?
